data_2229106
loop_
_publ_author_name
'Loh, Wan-Sin'
'Fun, Hoong-Kun'
'Ragavan, R. Venkat'
'Vijayakumar, V.'
'Venkatesh, M.'

_publ_section_title
;
 5-Ethyl-4-phenyl-1<i>H</i>-pyrazol-3(2<i>H</i>)-one
;
_journal_coeditor_code IS2655
_journal_issue 2
_journal_name_full 'Acta Crystallographica Section E'
_journal_page_first o403
_journal_page_last o404
_journal_paper_doi 10.1107/S1600536811001589
_journal_volume 67
_journal_year 2011
_chemical_formula_iupac 'C11 H12 N2 O'
_chemical_formula_moiety 'C11 H12 N2 O'
_chemical_formula_sum 'C11 H12 N2 O'
_chemical_formula_weight 188.23
_chemical_name_systematic
;
5-Ethyl-4-phenyl-1<i>H</i>-pyrazol-3(2<i>H</i>)-one
;
_space_group_IT_number 14
_symmetry_cell_setting monoclinic
_symmetry_space_group_name_Hall '-P 2ybc'
_symmetry_space_group_name_H-M 'P 1 21/c 1'
_atom_sites_solution_hydrogens geom
_atom_sites_solution_primary direct
_atom_sites_solution_secondary difmap
_audit_creation_method SHELXL-97
_cell_angle_alpha 90.00
_cell_angle_beta 114.539(2)
_cell_angle_gamma 90.00
_cell_formula_units_Z 8
_cell_length_a 11.0898(3)
_cell_length_b 13.2171(4)
_cell_length_c 15.0265(5)
_cell_measurement_reflns_used 4628
_cell_measurement_temperature 100.00(10)
_cell_measurement_theta_max 30.04
_cell_measurement_theta_min 2.48
_cell_volume 2003.58(11)
_computing_cell_refinement 'SAINT (Bruker, 2009)'
_computing_data_collection 'APEX2 (Bruker, 2009)'
_computing_data_reduction 'SAINT (Bruker, 2009)'
_computing_molecular_graphics 'SHELXTL (Sheldrick, 2008)'
_computing_publication_material
;
SHELXTL (Sheldrick, 2008) and PLATON (Spek, 2009)
;
_computing_structure_refinement 'SHELXTL (Sheldrick, 2008)'
_computing_structure_solution 'SHELXTL (Sheldrick, 2008)'
_diffrn_ambient_temperature 100.00(10)
_diffrn_measured_fraction_theta_full 0.992
_diffrn_measured_fraction_theta_max 0.992
_diffrn_measurement_device_type
;
Bruker SMART APEXII CCD area-detector
;
_diffrn_measurement_method '\f and \w'
_diffrn_radiation_monochromator graphite
_diffrn_radiation_source 'fine-focus sealed tube'
_diffrn_radiation_type MoK\a
_diffrn_radiation_wavelength 0.71073
_diffrn_reflns_av_R_equivalents 0.0628
_diffrn_reflns_av_sigmaI/netI 0.0683
_diffrn_reflns_limit_h_max 15
_diffrn_reflns_limit_h_min -15
_diffrn_reflns_limit_k_max 18
_diffrn_reflns_limit_k_min -18
_diffrn_reflns_limit_l_max 21
_diffrn_reflns_limit_l_min -20
_diffrn_reflns_number 22130
_diffrn_reflns_theta_full 30.09
_diffrn_reflns_theta_max 30.09
_diffrn_reflns_theta_min 2.14
_diffrn_standards_number 0
_exptl_absorpt_coefficient_mu 0.082
_exptl_absorpt_correction_T_max 0.9891
_exptl_absorpt_correction_T_min 0.9527
_exptl_absorpt_correction_type multi-scan
_exptl_absorpt_process_details '(<i>SADABS</i>; Bruker, 2009)'
_exptl_crystal_colour colourless
_exptl_crystal_density_diffrn 1.248
_exptl_crystal_density_method 'not measured'
_exptl_crystal_description needle
_exptl_crystal_F_000 800
_exptl_crystal_size_max 0.60
_exptl_crystal_size_mid 0.16
_exptl_crystal_size_min 0.13
_refine_diff_density_max 0.378
_refine_diff_density_min -0.301
_refine_ls_extinction_coef 0.0163(19)
_refine_ls_extinction_expression Fc^*^=kFc[1+0.001xFc^2^\l^3^/sin(2\q)]^-1/4^
_refine_ls_extinction_method 'SHELXTL (Sheldrick, 2008)'
_refine_ls_goodness_of_fit_ref 1.048
_refine_ls_hydrogen_treatment mixed
_refine_ls_matrix_type full
_refine_ls_number_parameters 284
_refine_ls_number_reflns 5845
_refine_ls_number_restraints 2
_refine_ls_restrained_S_all 1.048
_refine_ls_R_factor_all 0.1053
_refine_ls_R_factor_gt 0.0645
_refine_ls_shift/su_max 0.001
_refine_ls_shift/su_mean 0.000
_refine_ls_structure_factor_coef Fsqd
_refine_ls_weighting_details 'calc w=1/[\s^2^(Fo^2^)+(0.0659P)^2^+0.5295P] where P=(Fo^2^+2Fc^2^)/3'
_refine_ls_weighting_scheme calc
_refine_ls_wR_factor_gt 0.1464
_refine_ls_wR_factor_ref 0.1662
_reflns_number_gt 3654
_reflns_number_total 5845
_reflns_threshold_expression I>2\s(I)
_cod_data_source_file is2655.cif
_cod_data_source_block I
_cod_original_sg_symbol_H-M 'P 21/c'
_cod_database_code 2229106
_cod_database_fobs_code 2229106

loop_
_symmetry_equiv_pos_as_xyz
'x, y, z'
'-x, y+1/2, -z+1/2'
'-x, -y, -z'
'x, -y-1/2, z-1/2'

loop_
_atom_site_type_symbol
_atom_site_label
_atom_site_fract_x
_atom_site_fract_y
_atom_site_fract_z
_atom_site_U_iso_or_equiv
_atom_site_adp_type
_atom_site_calc_flag
_atom_site_refinement_flags
_atom_site_occupancy
_atom_site_disorder_assembly
_atom_site_disorder_group
O O1A 0.59450(13) 0.07629(9) 0.94578(11) 0.0314(3) Uani d . 1 . .
N N1A 0.29084(17) 0.16378(11) 0.92423(13) 0.0288(4) Uani d . 1 . .
N N2A 0.38633(15) 0.09048(11) 0.94491(12) 0.0271(4) Uani d . 1 . .
C C1A 0.32664(18) 0.24453(13) 0.88567(14) 0.0246(4) Uani d . 1 . .
C C2A 0.48806(18) 0.12736(13) 0.92718(14) 0.0244(4) Uani d . 1 . .
C C3A 0.44982(17) 0.22608(12) 0.88657(14) 0.0239(4) Uani d . 1 . .
C C4A 0.53044(18) 0.29233(13) 0.85342(16) 0.0298(4) Uani d . 1 . .
C C5A 0.6668(2) 0.30005(15) 0.90864(18) 0.0396(5) Uani d . 1 . .
H H5AA 0.7066 0.2645 0.9671 0.047 Uiso calc R 1 . .
C C6A 0.7438(2) 0.36080(18) 0.8767(3) 0.0602(8) Uani d . 1 . .
H H6AA 0.8348 0.3652 0.9137 0.072 Uiso calc R 1 . .
C C7A 0.6861(3) 0.41400(18) 0.7910(3) 0.0685(10) Uani d . 1 . .
H H7AA 0.7379 0.4549 0.7704 0.082 Uiso calc R 1 . .
C C8A 0.5513(3) 0.40705(19) 0.7351(2) 0.0604(8) Uani d . 1 . .
H H8AA 0.5124 0.4430 0.6768 0.072 Uiso calc R 1 . .
C C9A 0.4736(2) 0.34624(16) 0.76586(18) 0.0401(5) Uani d . 1 . .
H H9AA 0.3829 0.3415 0.7278 0.048 Uiso calc R 1 . .
C C10A 0.23852(19) 0.33569(14) 0.85216(16) 0.0306(4) Uani d . 1 . .
H H10C 0.1769 0.3258 0.7845 0.037 Uiso calc R 1 . .
H H10D 0.2927 0.3942 0.8546 0.037 Uiso calc R 1 . .
C C11A 0.1600(2) 0.35798(17) 0.91215(19) 0.0450(6) Uani d . 1 . .
H H11D 0.1092 0.4187 0.8884 0.068 Uiso calc R 1 . .
H H11E 0.2199 0.3668 0.9795 0.068 Uiso calc R 1 . .
H H11F 0.1013 0.3025 0.9064 0.068 Uiso calc R 1 . .
O O1B 1.07863(12) 0.06616(9) 0.92558(9) 0.0254(3) Uani d . 1 . .
N N1B 0.73764(15) 0.06391(11) 0.83821(12) 0.0275(4) Uani d . 1 . .
N N2B 0.86312(14) 0.04445(11) 0.90754(12) 0.0228(3) Uani d . 1 . .
C C1B 0.74826(19) 0.11417(14) 0.76342(15) 0.0303(4) Uani d . 1 A .
C C2B 0.95360(17) 0.07674(12) 0.87492(13) 0.0215(4) Uani d . 1 . .
C C3B 0.88097(18) 0.12138(13) 0.78120(14) 0.0251(4) Uani d . 1 . .
C C4B 0.9388(2) 0.16679(13) 0.71837(14) 0.0291(4) Uani d . 1 . .
C C5B 1.0386(2) 0.11721(15) 0.70194(16) 0.0361(5) Uani d . 1 . .
H H5BA 1.0694 0.0549 0.7315 0.043 Uiso calc R 1 . .
C C6B 1.0928(3) 0.15955(16) 0.64204(18) 0.0505(7) Uani d . 1 . .
H H6BA 1.1588 0.1253 0.6312 0.061 Uiso calc R 1 . .
C C7B 1.0483(3) 0.25308(17) 0.59830(17) 0.0541(7) Uani d . 1 . .
H H7BA 1.0840 0.2814 0.5579 0.065 Uiso calc R 1 . .
C C8B 0.9506(3) 0.30381(16) 0.61513(16) 0.0459(6) Uani d . 1 . .
H H8BA 0.9209 0.3665 0.5862 0.055 Uiso calc R 1 . .
C C9B 0.8973(2) 0.26163(15) 0.67475(15) 0.0360(5) Uani d . 1 . .
H H9BA 0.8326 0.2969 0.6862 0.043 Uiso calc R 1 . .
C C10B 0.6280(2) 0.14952(18) 0.67717(18) 0.0499(6) Uani d D 1 . .
H H10A 0.5568 0.1581 0.6980 0.060 Uiso calc PR 0.508(5) A 1
H H10B 0.6473 0.2157 0.6583 0.060 Uiso calc PR 0.508(5) A 1
H H10E 0.6172 0.2209 0.6868 0.060 Uiso calc PR 0.492(5) A 2
H H10F 0.6477 0.1442 0.6202 0.060 Uiso calc PR 0.492(5) A 2
C C11B 0.5811(4) 0.0874(3) 0.5935(3) 0.0427(13) Uani d PD 0.508(5) A 1
H H11A 0.5027 0.1168 0.5442 0.064 Uiso calc PR 0.508(5) A 1
H H11B 0.5608 0.0215 0.6104 0.064 Uiso calc PR 0.508(5) A 1
H H11C 0.6481 0.0816 0.5689 0.064 Uiso calc PR 0.508(5) A 1
C C11C 0.5046(3) 0.1031(3) 0.6533(4) 0.0395(13) Uani d PD 0.492(5) A 2
H H11G 0.4387 0.1358 0.5970 0.059 Uiso calc PR 0.492(5) A 2
H H11H 0.4805 0.1090 0.7075 0.059 Uiso calc PR 0.492(5) A 2
H H11I 0.5101 0.0329 0.6390 0.059 Uiso calc PR 0.492(5) A 2
H H1NB 0.669(2) 0.0719(16) 0.8648(17) 0.043(6) Uiso d . 1 . .
H H2NB 0.881(2) 0.0033(18) 0.9694(18) 0.053(7) Uiso d . 1 . .
H H2NA 0.384(2) 0.029(2) 0.9802(19) 0.060(8) Uiso d . 1 . .
H H1NA 0.204(3) 0.1404(18) 0.9184(19) 0.052(7) Uiso d . 1 . .

loop_
_atom_site_aniso_label
_atom_site_aniso_U_11
_atom_site_aniso_U_22
_atom_site_aniso_U_33
_atom_site_aniso_U_12
_atom_site_aniso_U_13
_atom_site_aniso_U_23
O1A 0.0284(7) 0.0292(7) 0.0398(9) 0.0114(5) 0.0174(7) 0.0106(6)
N1A 0.0297(9) 0.0254(8) 0.0368(10) 0.0094(6) 0.0193(8) 0.0101(6)
N2A 0.0286(8) 0.0247(8) 0.0325(9) 0.0087(6) 0.0172(7) 0.0083(6)
C1A 0.0265(9) 0.0235(8) 0.0255(10) 0.0036(7) 0.0125(8) 0.0027(7)
C2A 0.0246(9) 0.0250(8) 0.0234(10) 0.0043(7) 0.0097(7) 0.0020(7)
C3A 0.0234(9) 0.0223(8) 0.0256(10) 0.0022(6) 0.0097(7) 0.0024(7)
C4A 0.0229(9) 0.0237(9) 0.0442(13) 0.0030(7) 0.0153(9) 0.0036(8)
C5A 0.0263(10) 0.0321(10) 0.0574(15) 0.0007(8) 0.0144(10) -0.0018(10)
C6A 0.0270(12) 0.0389(13) 0.116(3) -0.0031(9) 0.0309(15) -0.0020(14)
C7A 0.0510(16) 0.0381(13) 0.141(3) 0.0047(11) 0.064(2) 0.0232(16)
C8A 0.0510(15) 0.0508(14) 0.100(2) 0.0200(11) 0.0524(16) 0.0411(14)
C9A 0.0293(11) 0.0391(11) 0.0591(16) 0.0110(8) 0.0255(11) 0.0210(10)
C10A 0.0316(10) 0.0290(9) 0.0372(12) 0.0101(7) 0.0203(9) 0.0095(8)
C11A 0.0548(15) 0.0391(12) 0.0558(16) 0.0228(10) 0.0375(13) 0.0147(10)
O1B 0.0221(6) 0.0288(6) 0.0264(7) 0.0022(5) 0.0111(6) 0.0067(5)
N1B 0.0201(8) 0.0305(8) 0.0294(9) 0.0028(6) 0.0076(7) 0.0030(6)
N2B 0.0189(7) 0.0276(7) 0.0221(8) 0.0029(5) 0.0087(6) 0.0017(6)
C1B 0.0321(10) 0.0248(9) 0.0266(10) 0.0025(7) 0.0049(8) 0.0028(7)
C2B 0.0249(9) 0.0212(8) 0.0217(9) 0.0026(6) 0.0129(7) 0.0004(6)
C3B 0.0307(10) 0.0229(8) 0.0213(9) 0.0022(7) 0.0104(8) 0.0019(7)
C4B 0.0410(11) 0.0255(9) 0.0186(9) -0.0031(7) 0.0102(8) 0.0008(7)
C5B 0.0589(14) 0.0258(9) 0.0337(12) -0.0007(9) 0.0294(11) 0.0013(8)
C6B 0.092(2) 0.0353(11) 0.0465(15) -0.0071(11) 0.0504(15) -0.0031(10)
C7B 0.104(2) 0.0381(12) 0.0357(13) -0.0155(13) 0.0448(15) -0.0001(10)
C8B 0.0787(18) 0.0286(10) 0.0245(11) -0.0093(10) 0.0156(12) 0.0046(8)
C9B 0.0488(13) 0.0281(10) 0.0239(10) -0.0020(8) 0.0081(9) 0.0042(7)
C10B 0.0427(13) 0.0442(13) 0.0400(14) 0.0094(10) -0.0054(11) 0.0093(10)
C11B 0.032(2) 0.053(3) 0.033(3) 0.0001(18) 0.0032(19) 0.0136(19)
C11C 0.021(2) 0.047(3) 0.047(3) -0.0040(17) 0.0109(19) 0.014(2)

loop_
_atom_type_symbol
_atom_type_description
_atom_type_scat_dispersion_real
_atom_type_scat_dispersion_imag
_atom_type_scat_source
C C 0.0033 0.0016 'International Tables Vol C Tables 4.2.6.8 and 6.1.1.4'
H H 0.0000 0.0000 'International Tables Vol C Tables 4.2.6.8 and 6.1.1.4'
N N 0.0061 0.0033 'International Tables Vol C Tables 4.2.6.8 and 6.1.1.4'
O O 0.0106 0.0060 'International Tables Vol C Tables 4.2.6.8 and 6.1.1.4'

loop_
_geom_angle_atom_site_label_1
_geom_angle_atom_site_label_2
_geom_angle_atom_site_label_3
_geom_angle_site_symmetry_1
_geom_angle_site_symmetry_3
_geom_angle
_geom_angle_publ_flag
C1A N1A N2A . . 108.56(15) ?
C1A N1A H1NA . . 131.6(14) ?
N2A N1A H1NA . . 115.8(14) ?
C2A N2A N1A . . 109.22(15) ?
C2A N2A H2NA . . 128.0(15) ?
N1A N2A H2NA . . 121.5(15) ?
N1A C1A C3A . . 108.78(15) ?
N1A C1A C10A . . 120.80(16) ?
C3A C1A C10A . . 130.40(16) ?
O1A C2A N2A . . 122.23(16) ?
O1A C2A C3A . . 130.95(17) ?
N2A C2A C3A . . 106.82(15) ?
C1A C3A C2A . . 106.39(15) ?
C1A C3A C4A . . 128.76(15) ?
C2A C3A C4A . . 124.86(16) ?
C5A C4A C9A . . 118.53(19) ?
C5A C4A C3A . . 120.08(18) ?
C9A C4A C3A . . 121.37(17) ?
C4A C5A C6A . . 120.4(2) ?
C4A C5A H5AA . . 119.8 ?
C6A C5A H5AA . . 119.8 ?
C7A C6A C5A . . 120.3(2) ?
C7A C6A H6AA . . 119.8 ?
C5A C6A H6AA . . 119.8 ?
C6A C7A C8A . . 120.2(2) ?
C6A C7A H7AA . . 119.9 ?
C8A C7A H7AA . . 119.9 ?
C7A C8A C9A . . 120.0(2) ?
C7A C8A H8AA . . 120.0 ?
C9A C8A H8AA . . 120.0 ?
C8A C9A C4A . . 120.6(2) ?
C8A C9A H9AA . . 119.7 ?
C4A C9A H9AA . . 119.7 ?
C1A C10A C11A . . 114.22(16) ?
C1A C10A H10C . . 108.7 ?
C11A C10A H10C . . 108.7 ?
C1A C10A H10D . . 108.7 ?
C11A C10A H10D . . 108.7 ?
H10C C10A H10D . . 107.6 ?
C10A C11A H11D . . 109.5 ?
C10A C11A H11E . . 109.5 ?
H11D C11A H11E . . 109.5 ?
C10A C11A H11F . . 109.5 ?
H11D C11A H11F . . 109.5 ?
H11E C11A H11F . . 109.5 ?
C1B N1B N2B . . 108.18(15) ?
C1B N1B H1NB . . 128.5(13) ?
N2B N1B H1NB . . 114.6(14) ?
C2B N2B N1B . . 109.63(15) ?
C2B N2B H2NB . . 126.9(14) ?
N1B N2B H2NB . . 123.0(14) ?
N1B C1B C3B . . 109.01(16) ?
N1B C1B C10B . . 121.27(19) ?
C3B C1B C10B . . 129.69(19) ?
O1B C2B N2B . . 122.08(16) ?
O1B C2B C3B . . 131.19(16) ?
N2B C2B C3B . . 106.72(16) ?
C1B C3B C2B . . 106.31(16) ?
C1B C3B C4B . . 127.96(17) ?
C2B C3B C4B . . 125.72(17) ?
C5B C4B C9B . . 117.91(18) ?
C5B C4B C3B . . 120.77(16) ?
C9B C4B C3B . . 121.31(18) ?
C6B C5B C4B . . 120.9(2) ?
C6B C5B H5BA . . 119.5 ?
C4B C5B H5BA . . 119.5 ?
C5B C6B C7B . . 120.0(2) ?
C5B C6B H6BA . . 120.0 ?
C7B C6B H6BA . . 120.0 ?
C8B C7B C6B . . 119.7(2) ?
C8B C7B H7BA . . 120.1 ?
C6B C7B H7BA . . 120.1 ?
C9B C8B C7B . . 120.1(2) ?
C9B C8B H8BA . . 119.9 ?
C7B C8B H8BA . . 119.9 ?
C8B C9B C4B . . 121.3(2) ?
C8B C9B H9BA . . 119.3 ?
C4B C9B H9BA . . 119.3 ?
C11C C10B C1B . . 120.6(3) ?
C11B C10B C1B . . 117.2(2) ?
C11B C10B H10A . . 108.0 ?
C1B C10B H10A . . 108.0 ?
C11B C10B H10B . . 108.0 ?
C1B C10B H10B . . 108.0 ?
H10A C10B H10B . . 107.2 ?
C11C C10B H10E . . 107.2 ?
C1B C10B H10E . . 107.2 ?
C11C C10B H10F . . 107.2 ?
C1B C10B H10F . . 107.2 ?
H10E C10B H10F . . 106.8 ?
C10B C11B H11A . . 109.5 ?
C10B C11B H11B . . 109.5 ?
C10B C11B H11C . . 109.5 ?
C10B C11C H11G . . 109.5 ?
C10B C11C H11H . . 109.5 ?
H11G C11C H11H . . 109.5 ?
C10B C11C H11I . . 109.5 ?
H11G C11C H11I . . 109.5 ?
H11H C11C H11I . . 109.5 ?

loop_
_geom_bond_atom_site_label_1
_geom_bond_atom_site_label_2
_geom_bond_site_symmetry_2
_geom_bond_distance
_geom_bond_publ_flag
O1A C2A . 1.286(2) ?
N1A C1A . 1.350(2) ?
N1A N2A . 1.372(2) ?
N1A H1NA . 0.98(2) ?
N2A C2A . 1.353(2) ?
N2A H2NA . 0.98(3) ?
C1A C3A . 1.382(2) ?
C1A C10A . 1.500(2) ?
C2A C3A . 1.428(2) ?
C3A C4A . 1.478(2) ?
C4A C5A . 1.394(3) ?
C4A C9A . 1.396(3) ?
C5A C6A . 1.395(3) ?
C5A H5AA . 0.9300 ?
C6A C7A . 1.371(4) ?
C6A H6AA . 0.9300 ?
C7A C8A . 1.381(4) ?
C7A H7AA . 0.9300 ?
C8A C9A . 1.391(3) ?
C8A H8AA . 0.9300 ?
C9A H9AA . 0.9300 ?
C10A C11A . 1.520(3) ?
C10A H10C . 0.9700 ?
C10A H10D . 0.9700 ?
C11A H11D . 0.9600 ?
C11A H11E . 0.9600 ?
C11A H11F . 0.9600 ?
O1B C2B . 1.283(2) ?
N1B C1B . 1.352(2) ?
N1B N2B . 1.372(2) ?
N1B H1NB . 1.00(2) ?
N2B C2B . 1.356(2) ?
N2B H2NB . 1.02(3) ?
C1B C3B . 1.386(3) ?
C1B C10B . 1.497(3) ?
C2B C3B . 1.427(2) ?
C3B C4B . 1.471(3) ?
C4B C5B . 1.394(3) ?
C4B C9B . 1.401(3) ?
C5B C6B . 1.391(3) ?
C5B H5BA . 0.9300 ?
C6B C7B . 1.391(3) ?
C6B H6BA . 0.9300 ?
C7B C8B . 1.383(4) ?
C7B H7BA . 0.9300 ?
C8B C9B . 1.379(3) ?
C8B H8BA . 0.9300 ?
C9B H9BA . 0.9300 ?
C10B C11C . 1.403(3) ?
C10B C11B . 1.408(3) ?
C10B H10A . 0.9700 ?
C10B H10B . 0.9700 ?
C10B H10E . 0.9700 ?
C10B H10F . 0.9700 ?
C11B H11A . 0.9600 ?
C11B H11B . 0.9600 ?
C11B H11C . 0.9600 ?
C11C H11G . 0.9600 ?
C11C H11H . 0.9600 ?
C11C H11I . 0.9600 ?

loop_
_geom_hbond_atom_site_label_D
_geom_hbond_atom_site_label_H
_geom_hbond_atom_site_label_A
_geom_hbond_site_symmetry_A
_geom_hbond_distance_DH
_geom_hbond_distance_HA
_geom_hbond_distance_DA
_geom_hbond_angle_DHA
_geom_hbond_publ_flag
N1B H1NB O1A . 1.00(2) 1.73(2) 2.700(2) 161(2) yes
N2B H2NB O1B 3_757 1.02(2) 1.72(2) 2.738(2) 176(2) yes
N2A H2NA O1A 3_657 0.98(3) 1.74(3) 2.704(2) 171(2) yes
N1A H1NA O1B 1_455 0.98(3) 1.74(3) 2.691(2) 162(2) yes
C8A H8AA O1A 2_656 0.93 2.47 3.370(3) 163 yes
C10A H10C Cg1 1_455 0.97 2.61 3.464(2) 147 yes
C10B H10E Cg2 1_555 0.97 2.71 3.524(3) 142 yes

loop_
_geom_torsion_atom_site_label_1
_geom_torsion_atom_site_label_2
_geom_torsion_atom_site_label_3
_geom_torsion_atom_site_label_4
_geom_torsion_site_symmetry_1
_geom_torsion_site_symmetry_2
_geom_torsion_site_symmetry_3
_geom_torsion_site_symmetry_4
_geom_torsion
_geom_torsion_publ_flag
C1A N1A N2A C2A . . . . 5.0(2) ?
N2A N1A C1A C3A . . . . -3.5(2) ?
N2A N1A C1A C10A . . . . 177.71(17) ?
N1A N2A C2A O1A . . . . 175.93(17) ?
N1A N2A C2A C3A . . . . -4.4(2) ?
N1A C1A C3A C2A . . . . 0.8(2) ?
C10A C1A C3A C2A . . . . 179.43(19) ?
N1A C1A C3A C4A . . . . -179.05(19) ?
C10A C1A C3A C4A . . . . -0.4(3) ?
O1A C2A C3A C1A . . . . -178.1(2) ?
N2A C2A C3A C1A . . . . 2.2(2) ?
O1A C2A C3A C4A . . . . 1.7(3) ?
N2A C2A C3A C4A . . . . -177.92(18) ?
C1A C3A C4A C5A . . . . 138.1(2) ?
C2A C3A C4A C5A . . . . -41.7(3) ?
C1A C3A C4A C9A . . . . -43.5(3) ?
C2A C3A C4A C9A . . . . 136.7(2) ?
C9A C4A C5A C6A . . . . 0.2(3) ?
C3A C4A C5A C6A . . . . 178.6(2) ?
C4A C5A C6A C7A . . . . 0.4(4) ?
C5A C6A C7A C8A . . . . -0.6(4) ?
C6A C7A C8A C9A . . . . 0.2(4) ?
C7A C8A C9A C4A . . . . 0.4(4) ?
C5A C4A C9A C8A . . . . -0.6(3) ?
C3A C4A C9A C8A . . . . -179.0(2) ?
N1A C1A C10A C11A . . . . 33.3(3) ?
C3A C1A C10A C11A . . . . -145.2(2) ?
C1B N1B N2B C2B . . . . -3.53(19) ?
N2B N1B C1B C3B . . . . 4.0(2) ?
N2B N1B C1B C10B . . . . -177.96(18) ?
N1B N2B C2B O1B . . . . -179.06(15) ?
N1B N2B C2B C3B . . . . 1.65(18) ?
N1B C1B C3B C2B . . . . -2.9(2) ?
C10B C1B C3B C2B . . . . 179.2(2) ?
N1B C1B C3B C4B . . . . 177.89(17) ?
C10B C1B C3B C4B . . . . 0.1(3) ?
O1B C2B C3B C1B . . . . -178.43(18) ?
N2B C2B C3B C1B . . . . 0.77(19) ?
O1B C2B C3B C4B . . . . 0.8(3) ?
N2B C2B C3B C4B . . . . 179.96(16) ?
C1B C3B C4B C5B . . . . -134.8(2) ?
C2B C3B C4B C5B . . . . 46.2(3) ?
C1B C3B C4B C9B . . . . 46.4(3) ?
C2B C3B C4B C9B . . . . -132.6(2) ?
C9B C4B C5B C6B . . . . -1.6(3) ?
C3B C4B C5B C6B . . . . 179.5(2) ?
C4B C5B C6B C7B . . . . 0.6(4) ?
C5B C6B C7B C8B . . . . 0.4(4) ?
C6B C7B C8B C9B . . . . -0.2(4) ?
C7B C8B C9B C4B . . . . -0.8(3) ?
C5B C4B C9B C8B . . . . 1.8(3) ?
C3B C4B C9B C8B . . . . -179.4(2) ?
N1B C1B C10B C11C . . . . -22.8(4) ?
C3B C1B C10B C11C . . . . 154.8(3) ?
N1B C1B C10B C11B . . . . -96.9(3) ?
C3B C1B C10B C11B . . . . 80.7(3) ?
